data_2236034
loop_
_publ_author_name
'Tadjarodi, Azadeh'
'Bijanzad, Keyvan'
'Notash, Behrouz'

_publ_section_title
;
 Bis(2-amino-3-methylpyridine-\k<i>N</i>^1^)dichloridomercury(II)
;
_journal_coeditor_code XU5594
_journal_issue 8
_journal_name_full 'Acta Crystallographica Section E'
_journal_page_first m1099
_journal_paper_doi 10.1107/S1600536812032126
_journal_volume 68
_journal_year 2012
_chemical_formula_iupac '[Hg Cl2 (C6 H8 N2)2]'
_chemical_formula_moiety 'C12 H16 Cl2 Hg N4'
_chemical_formula_sum 'C12 H16 Cl2 Hg N4'
_chemical_formula_weight 487.78
_chemical_name_systematic
;
Bis(2-amino-3-methylpyridine-\k<i>N</i>^1^)dichloridomercury(II)
;
_space_group_IT_number 13
_symmetry_cell_setting monoclinic
_symmetry_space_group_name_Hall '-P 2yc'
_symmetry_space_group_name_H-M 'P 1 2/c 1'
_atom_sites_solution_hydrogens geom
_atom_sites_solution_primary direct
_atom_sites_solution_secondary difmap
_audit_creation_method SHELXL-97
_cell_angle_alpha 90.00
_cell_angle_beta 119.56(3)
_cell_angle_gamma 90.00
_cell_formula_units_Z 4
_cell_length_a 16.495(3)
_cell_length_b 6.6320(13)
_cell_length_c 16.273(3)
_cell_measurement_reflns_used 2912
_cell_measurement_temperature 298(2)
_cell_measurement_theta_max 25.99
_cell_measurement_theta_min 2.50
_cell_volume 1548.5(7)
_computing_cell_refinement 'X-AREA (Stoe & Cie, 2005)'
_computing_data_collection 'X-AREA (Stoe & Cie, 2005)'
_computing_data_reduction 'X-RED32 (Stoe & Cie, 2005)'
_computing_molecular_graphics 'ORTEP-3 for Windows (Farrugia, 1997)'
_computing_publication_material 'WinGX (Farrugia, 1999)'
_computing_structure_refinement 'SHELXL97 (Sheldrick, 2008)'
_computing_structure_solution 'SHELXS97 (Sheldrick, 2008)'
_diffrn_ambient_temperature 298(2)
_diffrn_measured_fraction_theta_full 0.956
_diffrn_measured_fraction_theta_max 0.956
_diffrn_measurement_device_type 'Stoe IPDS 2T'
_diffrn_measurement_method 'rotation method'
_diffrn_radiation_monochromator graphite
_diffrn_radiation_source 'fine-focus sealed tube'
_diffrn_radiation_type MoK\a
_diffrn_radiation_wavelength 0.71073
_diffrn_reflns_av_R_equivalents 0.0520
_diffrn_reflns_av_sigmaI/netI 0.0429
_diffrn_reflns_limit_h_max 20
_diffrn_reflns_limit_h_min -16
_diffrn_reflns_limit_k_max 8
_diffrn_reflns_limit_k_min -7
_diffrn_reflns_limit_l_max 20
_diffrn_reflns_limit_l_min -19
_diffrn_reflns_number 5454
_diffrn_reflns_theta_full 25.99
_diffrn_reflns_theta_max 25.99
_diffrn_reflns_theta_min 2.50
_diffrn_standards_number 0
_exptl_absorpt_coefficient_mu 10.276
_exptl_absorpt_correction_T_max 0.1679
_exptl_absorpt_correction_T_min 0.1485
_exptl_absorpt_correction_type numerical
_exptl_absorpt_process_details
;
[shape of crystal determined optically (X-SHAPE and X-RED32; Stoe & Cie,
2005)]
;
_exptl_crystal_colour colorless
_exptl_crystal_density_diffrn 2.092
_exptl_crystal_density_method 'not measured'
_exptl_crystal_description block
_exptl_crystal_F_000 920
_exptl_crystal_size_max 0.30
_exptl_crystal_size_mid 0.30
_exptl_crystal_size_min 0.27
_refine_diff_density_max 2.400
_refine_diff_density_min -2.674
_refine_ls_extinction_coef 0.0064(5)
_refine_ls_extinction_expression Fc^*^=kFc[1+0.001xFc^2^\l^3^/sin(2\q)]^-1/4^
_refine_ls_extinction_method 'SHELXL97 (Sheldrick, 2008)'
_refine_ls_goodness_of_fit_ref 1.032
_refine_ls_hydrogen_treatment mixed
_refine_ls_matrix_type full
_refine_ls_number_parameters 188
_refine_ls_number_reflns 2912
_refine_ls_number_restraints 4
_refine_ls_restrained_S_all 1.031
_refine_ls_R_factor_all 0.0553
_refine_ls_R_factor_gt 0.0466
_refine_ls_shift/su_max 0.000
_refine_ls_shift/su_mean 0.000
_refine_ls_structure_factor_coef Fsqd
_refine_ls_weighting_details 'calc w=1/[\s^2^(Fo^2^)+(0.0773P)^2^+0.0000P] where P=(Fo^2^+2Fc^2^)/3'
_refine_ls_weighting_scheme calc
_refine_ls_wR_factor_gt 0.1126
_refine_ls_wR_factor_ref 0.1163
_reflns_number_gt 2493
_reflns_number_total 2912
_reflns_threshold_expression I>2sigma(I)
_cod_data_source_file xu5594.cif
_cod_data_source_block I
_cod_original_sg_symbol_H-M 'P 2/c'
_cod_database_code 2236034
_cod_database_fobs_code 2236034

loop_
_symmetry_equiv_pos_as_xyz
'x, y, z'
'-x, y, -z+1/2'
'-x, -y, -z'
'x, -y, z-1/2'

loop_
_atom_site_type_symbol
_atom_site_label
_atom_site_fract_x
_atom_site_fract_y
_atom_site_fract_z
_atom_site_U_iso_or_equiv
_atom_site_adp_type
_atom_site_calc_flag
_atom_site_refinement_flags
_atom_site_occupancy
_atom_site_symmetry_multiplicity
Hg Hg1 0.0000 0.19701(7) 0.2500 0.04474(19) Uani d S 1 2
Hg Hg2 0.5000 0.76184(6) 0.2500 0.04007(19) Uani d S 1 2
Cl Cl1 0.13755(15) 0.0118(3) 0.36667(16) 0.0565(6) Uani d . 1 1
Cl Cl2 0.35836(16) 0.9352(4) 0.22391(16) 0.0590(6) Uani d . 1 1
N N1 0.0500(5) 0.4038(9) 0.1715(4) 0.0407(15) Uani d . 1 1
N N2 0.1527(6) 0.1618(12) 0.1736(6) 0.0497(17) Uani d D 1 1
N N3 0.4556(4) 0.5485(9) 0.1232(4) 0.0359(14) Uani d . 1 1
N N4 0.3477(6) 0.7778(10) 0.0184(5) 0.0472(19) Uani d D 1 1
C C1 0.1163(5) 0.3496(11) 0.1495(5) 0.0362(16) Uani d . 1 1
C C2 0.1430(6) 0.4814(13) 0.1001(5) 0.0441(19) Uani d . 1 1
C C3 0.2151(7) 0.4171(18) 0.0751(8) 0.069(3) Uani d . 1 1
H H3A 0.2217 0.5192 0.0370 0.104 Uiso calc R 1 1
H H3B 0.1962 0.2928 0.0404 0.104 Uiso calc R 1 1
H H3C 0.2737 0.3980 0.1318 0.104 Uiso calc R 1 1
C C4 0.1028(7) 0.6659(13) 0.0756(6) 0.051(2) Uani d . 1 1
H H4 0.1206 0.7549 0.0432 0.061 Uiso calc R 1 1
C C5 0.0361(7) 0.7229(12) 0.0981(6) 0.049(2) Uani d . 1 1
H H5 0.0088 0.8499 0.0813 0.059 Uiso calc R 1 1
C C6 0.0103(6) 0.5893(13) 0.1459(5) 0.0454(19) Uani d . 1 1
H H6 -0.0352 0.6267 0.1609 0.055 Uiso calc R 1 1
C C7 0.3884(6) 0.5942(11) 0.0346(5) 0.0373(16) Uani d . 1 1
C C8 0.3618(6) 0.4525(12) -0.0402(5) 0.0403(17) Uani d . 1 1
C C9 0.2853(7) 0.5040(17) -0.1374(6) 0.066(3) Uani d . 1 1
H H9A 0.2783 0.3968 -0.1801 0.100 Uiso calc R 1 1
H H9B 0.3005 0.6267 -0.1581 0.100 Uiso calc R 1 1
H H9C 0.2280 0.5215 -0.1364 0.100 Uiso calc R 1 1
C C10 0.4071(8) 0.2741(12) -0.0193(6) 0.050(2) Uani d . 1 1
H H10 0.3904 0.1785 -0.0668 0.060 Uiso calc R 1 1
C C11 0.4775(7) 0.2304(13) 0.0704(6) 0.049(2) Uani d . 1 1
H H11 0.5096 0.1087 0.0833 0.058 Uiso calc R 1 1
C C12 0.4993(6) 0.3695(12) 0.1401(5) 0.0405(17) Uani d . 1 1
H H12 0.5458 0.3394 0.2012 0.049 Uiso calc R 1 1
H H2A 0.158(7) 0.107(14) 0.224(4) 0.061 Uiso d D 1 1
H H4A 0.301(5) 0.788(14) -0.038(4) 0.061 Uiso d D 1 1
H H2B 0.202(4) 0.161(15) 0.168(7) 0.061 Uiso d D 1 1
H H4B 0.348(7) 0.845(14) 0.064(5) 0.061 Uiso d D 1 1

loop_
_atom_site_aniso_label
_atom_site_aniso_U_11
_atom_site_aniso_U_22
_atom_site_aniso_U_33
_atom_site_aniso_U_12
_atom_site_aniso_U_13
_atom_site_aniso_U_23
Hg1 0.0379(3) 0.0561(3) 0.0446(3) 0.000 0.0238(2) 0.000
Hg2 0.0326(3) 0.0476(3) 0.0330(3) 0.000 0.0108(2) 0.000
Cl1 0.0393(11) 0.0617(13) 0.0566(12) -0.0032(9) 0.0147(10) 0.0151(9)
Cl2 0.0442(11) 0.0714(14) 0.0564(12) 0.0166(10) 0.0210(10) -0.0068(10)
N1 0.043(4) 0.041(4) 0.036(3) 0.001(3) 0.018(3) 0.001(2)
N2 0.048(4) 0.051(4) 0.063(5) 0.006(3) 0.037(4) 0.001(3)
N3 0.036(3) 0.036(3) 0.034(3) 0.007(3) 0.016(3) 0.001(2)
N4 0.049(5) 0.039(4) 0.040(4) 0.008(3) 0.012(3) 0.003(3)
C1 0.029(4) 0.046(4) 0.033(3) -0.007(3) 0.014(3) -0.009(3)
C2 0.045(5) 0.054(5) 0.039(4) -0.015(4) 0.025(4) -0.009(3)
C3 0.055(6) 0.085(8) 0.081(7) -0.007(5) 0.044(6) 0.003(5)
C4 0.065(6) 0.043(4) 0.052(5) -0.015(4) 0.034(4) -0.003(4)
C5 0.058(6) 0.042(5) 0.042(4) 0.002(4) 0.020(4) 0.002(3)
C6 0.040(4) 0.049(5) 0.039(4) 0.009(4) 0.014(4) 0.001(3)
C7 0.045(4) 0.037(4) 0.030(3) -0.006(3) 0.018(3) -0.001(3)
C8 0.042(4) 0.049(4) 0.031(4) 0.002(3) 0.019(3) 0.002(3)
C9 0.054(6) 0.087(7) 0.029(4) 0.010(5) -0.002(4) -0.007(4)
C10 0.066(6) 0.050(5) 0.036(4) -0.001(4) 0.027(4) -0.009(3)
C11 0.058(6) 0.049(5) 0.045(5) 0.012(4) 0.030(5) 0.004(3)
C12 0.042(4) 0.044(4) 0.032(3) 0.005(3) 0.016(3) 0.004(3)

loop_
_atom_type_symbol
_atom_type_description
_atom_type_scat_dispersion_real
_atom_type_scat_dispersion_imag
_atom_type_scat_source
C C 0.0033 0.0016 'International Tables Vol C Tables 4.2.6.8 and 6.1.1.4'
H H 0.0000 0.0000 'International Tables Vol C Tables 4.2.6.8 and 6.1.1.4'
N N 0.0061 0.0033 'International Tables Vol C Tables 4.2.6.8 and 6.1.1.4'
Cl Cl 0.1484 0.1585 'International Tables Vol C Tables 4.2.6.8 and 6.1.1.4'
Hg Hg -2.3894 9.2266 'International Tables Vol C Tables 4.2.6.8 and 6.1.1.4'

loop_
_geom_angle_atom_site_label_1
_geom_angle_atom_site_label_2
_geom_angle_atom_site_label_3
_geom_angle_site_symmetry_1
_geom_angle_site_symmetry_3
_geom_angle
N1 Hg1 N1 . 2 106.3(3)
N1 Hg1 Cl1 . 2 108.60(16)
N1 Hg1 Cl1 2 2 106.35(17)
N1 Hg1 Cl1 . . 106.35(17)
N1 Hg1 Cl1 2 . 108.60(16)
Cl1 Hg1 Cl1 2 . 119.88(11)
N3 Hg2 N3 . 2_655 104.2(3)
N3 Hg2 Cl2 . 2_655 107.38(18)
N3 Hg2 Cl2 2_655 2_655 106.20(16)
N3 Hg2 Cl2 . . 106.20(16)
N3 Hg2 Cl2 2_655 . 107.38(18)
Cl2 Hg2 Cl2 2_655 . 123.91(13)
C1 N1 C6 . . 119.2(7)
C1 N1 Hg1 . . 123.3(5)
C6 N1 Hg1 . . 117.5(6)
C1 N2 H2A . . 119(7)
C1 N2 H2B . . 106(7)
H2A N2 H2B . . 116(10)
C12 N3 C7 . . 119.4(6)
C12 N3 Hg2 . . 117.3(5)
C7 N3 Hg2 . . 123.3(5)
C7 N4 H4A . . 112(7)
C7 N4 H4B . . 120(7)
H4A N4 H4B . . 120(10)
N2 C1 N1 . . 117.8(7)
N2 C1 C2 . . 121.4(7)
N1 C1 C2 . . 120.7(7)
C4 C2 C1 . . 119.1(8)
C4 C2 C3 . . 121.1(8)
C1 C2 C3 . . 119.8(8)
C2 C3 H3A . . 109.5
C2 C3 H3B . . 109.5
H3A C3 H3B . . 109.5
C2 C3 H3C . . 109.5
H3A C3 H3C . . 109.5
H3B C3 H3C . . 109.5
C2 C4 C5 . . 120.7(8)
C2 C4 H4 . . 119.6
C5 C4 H4 . . 119.6
C4 C5 C6 . . 119.0(8)
C4 C5 H5 . . 120.5
C6 C5 H5 . . 120.5
N1 C6 C5 . . 121.3(9)
N1 C6 H6 . . 119.4
C5 C6 H6 . . 119.4
N3 C7 N4 . . 118.5(6)
N3 C7 C8 . . 120.6(7)
N4 C7 C8 . . 120.9(7)
C10 C8 C7 . . 117.7(7)
C10 C8 C9 . . 122.6(8)
C7 C8 C9 . . 119.7(7)
C8 C9 H9A . . 109.5
C8 C9 H9B . . 109.5
H9A C9 H9B . . 109.5
C8 C9 H9C . . 109.5
H9A C9 H9C . . 109.5
H9B C9 H9C . . 109.5
C8 C10 C11 . . 121.6(8)
C8 C10 H10 . . 119.2
C11 C10 H10 . . 119.2
C12 C11 C10 . . 118.6(8)
C12 C11 H11 . . 120.7
C10 C11 H11 . . 120.7
N3 C12 C11 . . 122.1(7)
N3 C12 H12 . . 118.9
C11 C12 H12 . . 118.9

loop_
_geom_bond_atom_site_label_1
_geom_bond_atom_site_label_2
_geom_bond_site_symmetry_2
_geom_bond_distance
Hg1 N1 . 2.287(7)
Hg1 N1 2 2.287(7)
Hg1 Cl1 2 2.452(2)
Hg1 Cl1 . 2.452(2)
Hg2 N3 . 2.303(6)
Hg2 N3 2_655 2.303(6)
Hg2 Cl2 2_655 2.446(2)
Hg2 Cl2 . 2.446(2)
N1 C1 . 1.356(11)
N1 C6 . 1.360(10)
N2 C1 . 1.354(11)
N2 H2A . 0.86(2)
N2 H2B . 0.87(2)
N3 C12 . 1.345(10)
N3 C7 . 1.350(9)
N4 C7 . 1.352(10)
N4 H4A . 0.86(2)
N4 H4B . 0.87(2)
C1 C2 . 1.397(11)
C2 C4 . 1.355(13)
C2 C3 . 1.497(14)
C3 H3A . 0.9600
C3 H3B . 0.9600
C3 H3C . 0.9600
C4 C5 . 1.373(15)
C4 H4 . 0.9300
C5 C6 . 1.378(13)
C5 H5 . 0.9300
C6 H6 . 0.9300
C7 C8 . 1.425(10)
C8 C10 . 1.351(12)
C8 C9 . 1.498(11)
C9 H9A . 0.9600
C9 H9B . 0.9600
C9 H9C . 0.9600
C10 C11 . 1.375(13)
C10 H10 . 0.9300
C11 C12 . 1.365(12)
C11 H11 . 0.9300
C12 H12 . 0.9300

loop_
_geom_hbond_atom_site_label_D
_geom_hbond_atom_site_label_H
_geom_hbond_atom_site_label_A
_geom_hbond_site_symmetry_A
_geom_hbond_distance_DH
_geom_hbond_distance_HA
_geom_hbond_distance_DA
_geom_hbond_angle_DHA
_geom_hbond_publ_flag
N2 H2A Cl1 . 0.86(2) 2.58(4) 3.420(9) 164(10) y
N2 H2B Cl2 1_545 0.87(2) 2.72(7) 3.420(8) 139(8) y
N4 H4A Cl1 4_565 0.86(2) 2.70(7) 3.409(8) 140(9) y
N4 H4B Cl2 . 0.87(2) 2.59(4) 3.424(9) 162(9) y

loop_
_geom_torsion_atom_site_label_1
_geom_torsion_atom_site_label_2
_geom_torsion_atom_site_label_3
_geom_torsion_atom_site_label_4
_geom_torsion_site_symmetry_1
_geom_torsion
N1 Hg1 N1 C1 2 152.6(6)
Cl1 Hg1 N1 C1 2 -93.3(5)
Cl1 Hg1 N1 C1 . 37.0(6)
N1 Hg1 N1 C6 2 -27.8(5)
Cl1 Hg1 N1 C6 2 86.3(5)
Cl1 Hg1 N1 C6 . -143.4(5)
N3 Hg2 N3 C12 2_655 -31.0(5)
Cl2 Hg2 N3 C12 2_655 81.4(6)
Cl2 Hg2 N3 C12 . -144.2(6)
N3 Hg2 N3 C7 2_655 148.5(7)
Cl2 Hg2 N3 C7 2_655 -99.1(6)
Cl2 Hg2 N3 C7 . 35.3(6)
C6 N1 C1 N2 . -178.2(7)
Hg1 N1 C1 N2 . 1.4(9)
C6 N1 C1 C2 . -0.6(10)
Hg1 N1 C1 C2 . 179.0(5)
N2 C1 C2 C4 . 178.4(8)
N1 C1 C2 C4 . 0.9(11)
N2 C1 C2 C3 . -1.5(11)
N1 C1 C2 C3 . -179.0(7)
C1 C2 C4 C5 . -0.5(12)
C3 C2 C4 C5 . 179.4(8)
C2 C4 C5 C6 . -0.2(13)
C1 N1 C6 C5 . -0.1(11)
Hg1 N1 C6 C5 . -179.8(6)
C4 C5 C6 N1 . 0.5(13)
C12 N3 C7 N4 . -177.6(8)
Hg2 N3 C7 N4 . 2.9(10)
C12 N3 C7 C8 . 1.8(12)
Hg2 N3 C7 C8 . -177.7(6)
N3 C7 C8 C10 . -1.2(13)
N4 C7 C8 C10 . 178.3(9)
N3 C7 C8 C9 . 178.3(8)
N4 C7 C8 C9 . -2.3(13)
C7 C8 C10 C11 . -0.9(15)
C9 C8 C10 C11 . 179.7(10)
C8 C10 C11 C12 . 2.1(16)
C7 N3 C12 C11 . -0.5(13)
Hg2 N3 C12 C11 . 179.0(7)
C10 C11 C12 N3 . -1.5(15)
